data_7221770
loop_
_publ_author_name
'Zhang, Na'
'Zhang, Jian-Yong'
'Jia, qin xiang'
'Deng, Wei'
'Gao, En-Qing'

_publ_section_title
;
 Solvent-controlled Structural Diversity Observed in Three Cu(II) MOFs
 with 2,2'-dinitro-biphenyl-4,4'-dicarboxylate Ligand: Synthesis,
 Structures and Magnetism
;
_journal_name_full 'RSC Adv.'
_journal_paper_doi 10.1039/C5RA10459A
_journal_year 2015
_chemical_formula_sum 'C114 H144 Cu9 N20 O79'
_chemical_formula_weight 3630.35
_chemical_name_systematic
; 
 ? 
;
_space_group_IT_number 52
_symmetry_cell_setting orthorhombic
_symmetry_space_group_name_Hall '-P 2a 2bc'
_symmetry_space_group_name_H-M 'P n n a'
_atom_sites_solution_hydrogens geom
_atom_sites_solution_primary direct
_atom_sites_solution_secondary difmap
_audit_creation_method SHELXL-97
_audit_update_record
;
2015-07-22 deposited with the CCDC.
2015-08-11 downloaded from the CCDC.
;
_cell_angle_alpha 90.00
_cell_angle_beta 90.00
_cell_angle_gamma 90.00
_cell_formula_units_Z 4
_cell_length_a 32.4700(10)
_cell_length_b 22.1150(10)
_cell_length_c 20.2730(10)
_cell_measurement_reflns_used 4490
_cell_measurement_temperature 153(2)
_cell_measurement_theta_max 29.1
_cell_measurement_theta_min 1.20
_cell_volume 14557.5(11)
_computing_cell_refinement 'Bruker XSCANS'
_computing_data_collection 'Bruker XSCANS'
_computing_data_reduction 'Bruker SHELXTL'
_computing_molecular_graphics 'Bruker SHELXTL'
_computing_publication_material 'Bruker SHELXTL'
_computing_structure_refinement 'Bruker SHELXTL'
_computing_structure_solution 'Bruker SHELXTL'
_diffrn_ambient_temperature 153(2)
_diffrn_measured_fraction_theta_full 0.998
_diffrn_measured_fraction_theta_max 0.998
_diffrn_measurement_device_type 'Bruker P4'
_diffrn_measurement_method '\w scans'
_diffrn_radiation_monochromator graphite
_diffrn_radiation_source 'sealed tube'
_diffrn_radiation_type MoK\a
_diffrn_radiation_wavelength 0.71073
_diffrn_reflns_av_R_equivalents 0.1090
_diffrn_reflns_av_sigmaI/netI 0.0703
_diffrn_reflns_limit_h_max 41
_diffrn_reflns_limit_h_min -42
_diffrn_reflns_limit_k_max 28
_diffrn_reflns_limit_k_min -28
_diffrn_reflns_limit_l_max 26
_diffrn_reflns_limit_l_min -26
_diffrn_reflns_number 191854
_diffrn_reflns_theta_full 27.66
_diffrn_reflns_theta_max 27.66
_diffrn_reflns_theta_min 1.18
_exptl_absorpt_coefficient_mu 1.401
_exptl_absorpt_correction_T_max 0.7967
_exptl_absorpt_correction_T_min 0.7121
_exptl_absorpt_correction_type multi-scan
_exptl_absorpt_process_details SADABS
_exptl_crystal_colour pale-green
_exptl_crystal_density_diffrn 1.656
_exptl_crystal_density_method 'not measured'
_exptl_crystal_description sheet
_exptl_crystal_F_000 7444
_exptl_crystal_size_max 0.26
_exptl_crystal_size_mid 0.22
_exptl_crystal_size_min 0.17
_platon_squeeze_details
;
;
_refine_diff_density_max 1.928
_refine_diff_density_min -1.027
_refine_diff_density_rms 0.240
_refine_ls_extinction_method none
_refine_ls_goodness_of_fit_ref 1.194
_refine_ls_hydrogen_treatment mixed
_refine_ls_matrix_type full
_refine_ls_number_parameters 790
_refine_ls_number_reflns 16962
_refine_ls_number_restraints 1537
_refine_ls_restrained_S_all 1.241
_refine_ls_R_factor_all 0.1102
_refine_ls_R_factor_gt 0.0663
_refine_ls_shift/su_max 0.002
_refine_ls_shift/su_mean 0.000
_refine_ls_structure_factor_coef Fsqd
_refine_ls_weighting_details 'calc w=1/[\s^2^(Fo^2^)+(0.0816P)^2^+0.9624P] where P=(Fo^2^+2Fc^2^)/3'
_refine_ls_weighting_scheme calc
_refine_ls_wR_factor_gt 0.1718
_refine_ls_wR_factor_ref 0.1827
_reflns_number_gt 10470
_reflns_number_total 16962
_reflns_threshold_expression >2sigma(I)
_cod_data_source_file c5ra10459a2.cif
_cod_data_source_block 2
_cod_depositor_comments
;
The following automatic conversions were performed:

'_symmetry_cell_setting' value 'Orthorhombic' changed to
'orthorhombic' according to
/usr/data/users/saulius/crontab/automatic-downloads/rss-feeds/RSC/lib/dictionaries/cif_core.dic
dictionary named 'cif_core.dic' version 2.4.2 from 2011-04-26.

Automatic conversion script
Id: cif_fix_values 3271 2015-04-21 07:52:19Z andrius 
;
_cod_original_sg_symbol_H-M Pnna
_cod_database_code 7221770

loop_
_symmetry_equiv_pos_as_xyz
'x, y, z'
'-x+1/2, -y, z'
'-x+1/2, y+1/2, -z+1/2'
'x, -y+1/2, -z+1/2'
'-x, -y, -z'
'x-1/2, y, -z'
'x-1/2, -y-1/2, z-1/2'
'-x, y-1/2, z-1/2'

loop_
_atom_site_label
_atom_site_type_symbol
_atom_site_fract_x
_atom_site_fract_y
_atom_site_fract_z
_atom_site_U_iso_or_equiv
_atom_site_adp_type
_atom_site_occupancy
_atom_site_symmetry_multiplicity
_atom_site_calc_flag
_atom_site_refinement_flags
_atom_site_disorder_assembly
_atom_site_disorder_group
Cu1 Cu 0.962418(17) 0.85432(3) 0.72297(3) 0.02262(15) Uani 1 1 d U . .
Cu2 Cu 0.961123(17) 0.92377(3) 0.58648(3) 0.02278(15) Uani 1 1 d U . .
Cu4 Cu 1.016240(16) 0.81573(3) 0.61089(3) 0.02135(14) Uani 1 1 d U . .
Cu5 Cu 1.02288(2) 0.7500 0.7500 0.02064(19) Uani 1 2 d SU . .
Cu3 Cu 0.966810(16) 0.98549(3) 0.44975(3) 0.02300(15) Uani 1 1 d U . .
C26 C 0.76425(18) 0.8827(3) 0.4603(3) 0.0563(16) Uani 1 1 d U . .
C27 C 0.78910(18) 0.9087(3) 0.4092(3) 0.0548(16) Uani 1 1 d U . .
C25 C 0.7812(2) 0.8748(4) 0.5208(4) 0.0696(19) Uani 1 1 d U B .
C28 C 0.82932(17) 0.9240(3) 0.4210(3) 0.0444(14) Uani 1 1 d U . .
H28 H 0.8452 0.9401 0.3872 0.053 Uiso 1 1 calc R . .
C23 C 0.84654(15) 0.9158(3) 0.4830(3) 0.0364(12) Uani 1 1 d U . .
C22 C 0.88991(14) 0.9342(2) 0.4967(2) 0.0282(11) Uani 1 1 d U . .
C24 C 0.82258(18) 0.8905(3) 0.5321(3) 0.0584(18) Uani 1 1 d U . .
H24 H 0.8341 0.8836 0.5734 0.070 Uiso 1 1 calc R . .
C30 C 0.7010(2) 0.8195(4) 0.4318(4) 0.075(2) Uani 1 1 d U A .
C29 C 0.71891(17) 0.8726(3) 0.4476(3) 0.0524(16) Uani 1 1 d U . .
C34 C 0.6936(2) 0.9222(3) 0.4542(4) 0.067(2) Uani 1 1 d U . .
H34 H 0.7051 0.9591 0.4661 0.081 Uiso 1 1 calc R . .
C33 C 0.65141(19) 0.9189(3) 0.4435(4) 0.0622(18) Uani 1 1 d U . .
H33 H 0.6352 0.9534 0.4468 0.075 Uiso 1 1 calc R . .
C32 C 0.63351(16) 0.8635(3) 0.4278(3) 0.0395(13) Uani 1 1 d U . .
C31 C 0.65840(19) 0.8138(3) 0.4224(4) 0.0641(19) Uani 1 1 d U . .
H31 H 0.6471 0.7763 0.4125 0.077 Uiso 1 1 calc R . .
C35 C 0.58807(16) 0.8589(3) 0.4170(3) 0.0360(12) Uani 1 1 d U . .
C15 C 0.87957(16) 0.8728(3) 0.7610(3) 0.0400(13) Uani 1 1 d U . .
C16 C 0.84091(17) 0.9128(3) 0.7547(3) 0.0457(14) Uani 1 1 d U . .
C17 C 0.8089(2) 0.9040(4) 0.7984(4) 0.080(2) Uani 1 1 d U . .
H17 H 0.8105 0.8751 0.8316 0.096 Uiso 1 1 calc R . .
C18 C 0.7737(2) 0.9404(4) 0.7908(4) 0.084(2) Uani 1 1 d U . .
H18 H 0.7521 0.9359 0.8205 0.101 Uiso 1 1 calc R . .
C19 C 0.77013(19) 0.9811(4) 0.7428(4) 0.0643(18) Uani 1 1 d U . .
C20 C 0.80203(19) 0.9884(4) 0.7015(4) 0.0646(18) Uani 1 1 d U . .
C21 C 0.83835(18) 0.9550(3) 0.7069(3) 0.0508(15) Uani 1 1 d U . .
H21 H 0.8602 0.9617 0.6782 0.061 Uiso 1 1 calc R . .
C36 C 0.99073(14) 0.8327(2) 0.4803(2) 0.0255(10) Uani 1 1 d U . .
C37 C 0.98434(16) 0.8090(2) 0.4110(2) 0.0308(11) Uani 1 1 d U . .
C38 C 0.95068(18) 0.8288(3) 0.3732(2) 0.0392(13) Uani 1 1 d U . .
H38 H 0.9328 0.8580 0.3896 0.047 Uiso 1 1 calc R . .
C39 C 0.94470(18) 0.8041(3) 0.3114(3) 0.0405(13) Uani 1 1 d U . .
C40 C 0.97190(19) 0.7627(3) 0.2837(2) 0.0423(14) Uani 1 1 d U . .
C41 C 1.00518(19) 0.7450(3) 0.3226(3) 0.0469(15) Uani 1 1 d U . .
H41 H 1.0243 0.7177 0.3057 0.056 Uiso 1 1 calc R . .
C42 C 1.01035(19) 0.7671(3) 0.3855(3) 0.0444(14) Uani 1 1 d U . .
H42 H 1.0321 0.7531 0.4111 0.053 Uiso 1 1 calc R . .
C1 C 0.99560(15) 0.8341(2) 0.8545(2) 0.0254(10) Uani 1 1 d U . .
C2 C 1.00104(17) 0.8572(2) 0.9236(2) 0.0341(12) Uani 1 1 d U . .
C7 C 0.9726(2) 0.8966(3) 0.9492(3) 0.0507(16) Uani 1 1 d U . .
H7 H 0.9500 0.9081 0.9240 0.061 Uiso 1 1 calc R . .
C6 C 0.9775(2) 0.9196(3) 1.0128(3) 0.0539(17) Uani 1 1 d U . .
H6 H 0.9582 0.9469 1.0291 0.065 Uiso 1 1 calc R . .
C5 C 1.01027(19) 0.9028(3) 1.0522(3) 0.0420(13) Uani 1 1 d U . .
C4 C 1.03843(18) 0.8630(3) 1.0236(3) 0.0405(13) Uani 1 1 d U . .
C3 C 1.03446(17) 0.8404(2) 0.9610(2) 0.0342(12) Uani 1 1 d U . .
H3 H 1.0541 0.8140 0.9441 0.041 Uiso 1 1 calc R . .
C8 C 1.01047(19) 0.9275(3) 1.1205(3) 0.0422(13) Uani 1 1 d U . .
C13 C 0.9755(2) 0.9140(3) 1.1604(3) 0.0531(16) Uani 1 1 d U . .
H13 H 0.9554 0.8882 1.1439 0.064 Uiso 1 1 calc R . .
C12 C 0.97052(19) 0.9379(3) 1.2223(3) 0.0462(15) Uani 1 1 d U . .
H12 H 0.9472 0.9280 1.2466 0.055 Uiso 1 1 calc R . .
C11 C 0.99878(17) 0.9756(2) 1.2487(2) 0.0341(12) Uani 1 1 d U . .
C14 C 0.99362(15) 1.0019(2) 1.3162(2) 0.0257(10) Uani 1 1 d U . .
C10 C 1.03383(17) 0.9894(2) 1.2116(2) 0.0354(12) Uani 1 1 d U . .
H10 H 1.0539 1.0148 1.2290 0.042 Uiso 1 1 calc R . .
C9 C 1.03880(18) 0.9660(3) 1.1504(3) 0.0414(13) Uani 1 1 d U . .
O11 O 0.90923(9) 0.95898(15) 0.45085(16) 0.0284(7) Uani 1 1 d U . .
O10 O 0.90268(10) 0.92258(16) 0.55421(17) 0.0346(8) Uani 1 1 d U . .
O24 O 0.7881(4) 0.9543(6) 0.3045(7) 0.122(4) Uani 0.50 1 d PDU . .
O25 O 0.7508(4) 0.8769(5) 0.3183(6) 0.099(3) Uani 0.50 1 d PDU . .
O26 O 0.7616(3) 0.7695(5) 0.4041(6) 0.083(3) Uani 0.50 1 d PDU A 1
O27 O 0.7064(4) 0.7108(6) 0.4385(7) 0.106(4) Uani 0.50 1 d PDU A 1
O13 O 0.57512(10) 0.80829(16) 0.39861(17) 0.0355(8) Uani 1 1 d U . .
O12 O 0.56579(12) 0.90373(19) 0.42651(19) 0.0478(10) Uani 1 1 d U . .
O8 O 0.90943(10) 0.89116(16) 0.72638(16) 0.0340(8) Uani 1 1 d U . .
O9 O 0.87923(13) 0.8304(2) 0.7992(2) 0.0610(12) Uani 1 1 d U . .
O22 O 0.8272(2) 1.0382(3) 0.6079(4) 0.121(2) Uani 1 1 d U . .
O23 O 0.7825(3) 1.0851(4) 0.6592(4) 0.154(2) Uani 1 1 d U . .
O15 O 1.00751(10) 0.79652(15) 0.51966(16) 0.0314(8) Uani 1 1 d U . .
O14 O 0.97946(10) 0.88505(15) 0.49344(15) 0.0277(7) Uani 1 1 d U . .
O29 O 0.90496(15) 0.8154(2) 0.2174(2) 0.0718(12) Uani 1 1 d U . .
O28 O 0.88188(18) 0.8506(3) 0.3061(3) 0.0935(15) Uani 1 1 d U . .
O2 O 1.01429(10) 0.78665(15) 0.83951(15) 0.0297(8) Uani 1 1 d U . .
O1 O 0.97273(10) 0.86470(16) 0.81685(16) 0.0330(8) Uani 1 1 d U . .
O18 O 1.10450(18) 0.8228(3) 1.0281(3) 0.0908(17) Uani 1 1 d U . .
O19 O 1.07618(14) 0.8472(2) 1.1202(2) 0.0614(12) Uani 1 1 d U . .
O20 O 1.07968(15) 0.9775(2) 1.0545(2) 0.0686(13) Uani 1 1 d U . .
O21 O 1.10574(19) 1.0008(3) 1.1461(3) 0.0936(15) Uani 1 1 d U . .
O4 O 1.01482(10) 1.04752(15) 1.32947(15) 0.0284(7) Uani 1 1 d U . .
O3 O 0.96902(10) 0.97506(15) 1.35439(16) 0.0290(8) Uani 1 1 d U . .
O6 O 0.97331(9) 0.99926(14) 0.54415(14) 0.0204(7) Uani 1 1 d U . .
H6A H 0.9566 1.0329 0.5607 0.025 Uiso 1 1 calc R . .
O5 O 0.95951(9) 0.84411(14) 0.62631(14) 0.0206(6) Uani 1 1 d U . .
H5A H 0.9377 0.8173 0.6103 0.025 Uiso 1 1 calc R . .
O7 O 1.01859(9) 0.82652(14) 0.70669(14) 0.0202(7) Uani 1 1 d U . .
H7A H 1.0396 0.8556 0.7208 0.024 Uiso 1 1 calc R . .
O17 O 0.93754(14) 0.7500 0.7500 0.0341(11) Uani 1 2 d SU . .
H17A H 0.9215 0.7430 0.7177 0.041 Uiso 0.50 1 d PR . .
H17B H 0.9215 0.7570 0.7823 0.041 Uiso 0.50 1 d PR . .
O16 O 1.0913(2) 0.7500 0.7500 0.096(2) Uani 1 2 d SU . .
H16A H 1.1000 0.7353 0.7139 0.144 Uiso 0.50 1 d PR . .
H16B H 1.1000 0.7860 0.7541 0.144 Uiso 0.50 1 d PR . .
O24A O 0.7713(7) 0.8561(11) 0.6417(11) 0.098(5) Uani 0.25 1 d PDU B 1
O25A O 0.7347(6) 0.7987(10) 0.5656(11) 0.077(5) Uani 0.25 1 d PDU B 1
O26A O 0.7597(3) 0.7571(5) 0.4476(6) 0.082(3) Uani 0.50 1 d PDU A 2
O27A O 0.7103(4) 0.7173(6) 0.3853(7) 0.116(4) Uani 0.50 1 d PDU A 2
O24B O 0.7874(9) 0.8012(13) 0.6322(13) 0.127(6) Uani 0.25 1 d PDU B 2
O25B O 0.7264(6) 0.8259(12) 0.5766(14) 0.098(6) Uani 0.25 1 d PDU B 2
N4 N 0.7752(4) 0.9140(7) 0.3396(6) 0.085(4) Uani 0.50 1 d PDU . .
N5 N 0.7656(5) 0.8336(8) 0.5824(8) 0.113(4) Uani 0.50 1 d PDU . .
N6 N 0.7247(2) 0.7609(4) 0.4257(5) 0.115(3) Uani 1 1 d DU . .
N3 N 0.8002(3) 1.0316(5) 0.6467(5) 0.141(2) Uani 1 1 d U . .
N7 N 0.9086(2) 0.8236(3) 0.2757(3) 0.0703(13) Uani 1 1 d U . .
N1 N 1.07609(17) 0.8423(2) 1.0598(2) 0.0545(14) Uani 1 1 d U . .
N2 N 1.07741(19) 0.9823(3) 1.1155(3) 0.0707(15) Uani 1 1 d U . .

loop_
_atom_site_aniso_label
_atom_site_aniso_U_11
_atom_site_aniso_U_22
_atom_site_aniso_U_33
_atom_site_aniso_U_23
_atom_site_aniso_U_13
_atom_site_aniso_U_12
Cu1 0.0205(3) 0.0302(3) 0.0171(3) -0.0007(2) 0.0006(2) 0.0069(2)
Cu2 0.0241(3) 0.0256(3) 0.0186(3) 0.0011(2) -0.0044(2) -0.0046(2)
Cu4 0.0200(3) 0.0267(3) 0.0174(3) -0.0017(2) 0.0025(2) 0.0002(2)
Cu5 0.0251(4) 0.0209(4) 0.0159(4) -0.0019(3) 0.000 0.000
Cu3 0.0199(3) 0.0317(3) 0.0174(3) -0.0025(2) -0.0014(2) -0.0071(2)
C26 0.031(3) 0.071(4) 0.067(4) -0.018(3) -0.006(3) -0.007(3)
C27 0.030(3) 0.075(4) 0.060(3) -0.003(3) -0.010(3) 0.001(3)
C25 0.040(3) 0.094(5) 0.075(4) 0.002(4) -0.016(3) -0.021(3)
C28 0.032(3) 0.056(4) 0.046(3) 0.007(3) -0.006(2) -0.006(3)
C23 0.024(2) 0.047(3) 0.038(3) 0.001(2) -0.006(2) -0.002(2)
C22 0.021(2) 0.032(3) 0.032(3) -0.001(2) -0.0023(19) 0.006(2)
C24 0.039(3) 0.086(5) 0.050(3) 0.008(3) -0.007(3) -0.019(3)
C30 0.040(3) 0.069(4) 0.116(6) -0.010(4) -0.017(4) -0.004(3)
C29 0.025(3) 0.068(4) 0.064(4) -0.008(3) -0.002(3) -0.010(3)
C34 0.042(3) 0.057(4) 0.103(5) -0.016(4) -0.012(4) -0.014(3)
C33 0.035(3) 0.052(4) 0.099(5) -0.013(4) -0.005(3) -0.009(3)
C32 0.025(2) 0.050(3) 0.044(3) 0.001(3) -0.002(2) -0.005(2)
C31 0.035(3) 0.056(4) 0.100(5) -0.004(4) -0.011(3) -0.007(3)
C35 0.028(2) 0.044(3) 0.036(3) 0.007(3) -0.002(2) -0.007(2)
C15 0.027(3) 0.050(3) 0.043(3) 0.006(3) 0.004(2) 0.014(2)
C16 0.028(3) 0.054(4) 0.056(3) -0.002(3) 0.002(2) 0.011(3)
C17 0.052(4) 0.089(5) 0.098(5) 0.023(4) 0.023(4) 0.030(4)
C18 0.052(4) 0.104(6) 0.097(5) 0.020(4) 0.029(4) 0.032(4)
C19 0.041(3) 0.078(5) 0.074(4) 0.002(3) -0.004(3) 0.021(3)
C20 0.035(3) 0.085(5) 0.073(4) 0.001(3) -0.001(3) 0.022(3)
C21 0.034(3) 0.056(4) 0.063(4) 0.001(3) 0.004(3) 0.014(3)
C36 0.029(2) 0.030(3) 0.018(2) -0.0003(19) 0.0008(18) -0.001(2)
C37 0.041(3) 0.029(3) 0.023(2) -0.007(2) 0.001(2) -0.003(2)
C38 0.053(3) 0.038(3) 0.027(3) -0.010(2) -0.002(2) 0.002(3)
C39 0.057(3) 0.036(3) 0.028(3) -0.004(2) -0.006(2) 0.002(3)
C40 0.056(3) 0.045(3) 0.026(3) -0.007(2) 0.000(2) 0.003(3)
C41 0.061(4) 0.047(4) 0.033(3) -0.011(3) 0.003(3) 0.017(3)
C42 0.062(4) 0.043(3) 0.028(3) -0.009(2) -0.003(2) 0.018(3)
C1 0.033(3) 0.025(3) 0.019(2) 0.0003(19) -0.0014(19) -0.001(2)
C2 0.049(3) 0.032(3) 0.021(2) -0.006(2) 0.003(2) 0.003(2)
C7 0.067(4) 0.055(4) 0.030(3) -0.007(3) -0.008(3) 0.020(3)
C6 0.071(4) 0.055(4) 0.035(3) -0.016(3) -0.001(3) 0.022(3)
C5 0.060(3) 0.040(3) 0.026(3) -0.005(2) -0.005(2) 0.003(3)
C4 0.057(3) 0.035(3) 0.029(3) -0.003(2) -0.003(2) -0.004(3)
C3 0.047(3) 0.029(3) 0.027(2) -0.003(2) -0.005(2) 0.000(2)
C8 0.061(3) 0.039(3) 0.026(3) -0.007(2) 0.000(2) -0.003(3)
C13 0.070(4) 0.052(4) 0.038(3) -0.017(3) -0.004(3) -0.021(3)
C12 0.061(4) 0.053(4) 0.025(3) -0.007(2) 0.004(2) -0.024(3)
C11 0.050(3) 0.030(3) 0.022(2) -0.002(2) 0.001(2) -0.004(2)
C14 0.034(3) 0.024(3) 0.019(2) 0.0000(19) -0.0040(19) -0.001(2)
C10 0.051(3) 0.027(3) 0.029(2) -0.007(2) 0.001(2) -0.005(2)
C9 0.062(3) 0.033(3) 0.029(3) -0.003(2) 0.006(2) 0.003(3)
O11 0.0255(13) 0.0303(15) 0.0294(14) 0.0041(12) -0.0009(12) -0.0030(12)
O10 0.0262(14) 0.0421(16) 0.0354(15) 0.0046(13) -0.0029(12) -0.0020(13)
O24 0.123(4) 0.123(4) 0.120(4) 0.006(2) -0.003(2) -0.004(2)
O25 0.097(4) 0.102(4) 0.096(4) -0.005(2) -0.004(2) -0.004(2)
O26 0.080(3) 0.084(3) 0.086(3) -0.003(2) -0.002(2) 0.0017(19)
O27 0.105(4) 0.104(4) 0.109(4) 0.002(2) 0.000(2) 0.000(2)
O13 0.0273(14) 0.0397(16) 0.0396(15) -0.0020(13) -0.0052(12) -0.0011(13)
O12 0.0411(16) 0.0465(17) 0.0558(17) -0.0004(15) -0.0033(14) -0.0030(14)
O8 0.0299(14) 0.0384(16) 0.0338(15) 0.0012(13) 0.0035(12) 0.0065(13)
O9 0.0546(18) 0.0612(19) 0.0672(19) 0.0148(16) 0.0106(15) 0.0083(15)
O22 0.121(3) 0.122(3) 0.121(3) 0.0140(19) 0.0010(19) 0.0040(19)
O23 0.155(3) 0.149(3) 0.157(3) 0.0112(19) 0.0083(19) 0.0151(19)
O15 0.0362(15) 0.0317(15) 0.0264(14) -0.0012(12) 0.0000(12) 0.0064(13)
O14 0.0342(14) 0.0270(14) 0.0221(13) -0.0033(12) -0.0005(12) 0.0038(12)
O29 0.0755(19) 0.0766(19) 0.0633(18) -0.0059(16) -0.0096(16) 0.0078(16)
O28 0.090(2) 0.101(2) 0.090(2) -0.0107(17) -0.0052(17) 0.0145(17)
O2 0.0371(15) 0.0276(15) 0.0243(13) -0.0007(12) -0.0013(12) 0.0029(13)
O1 0.0368(15) 0.0349(15) 0.0273(14) -0.0048(13) -0.0013(12) 0.0098(13)
O18 0.086(2) 0.100(2) 0.086(2) -0.0083(18) -0.0036(17) 0.0136(18)
O19 0.0679(19) 0.0635(19) 0.0527(18) -0.0030(16) -0.0088(15) 0.0008(16)
O20 0.074(2) 0.070(2) 0.0621(19) -0.0008(16) 0.0074(16) -0.0058(16)
O21 0.090(2) 0.103(2) 0.088(2) -0.0119(17) 0.0038(17) -0.0121(17)
O4 0.0350(14) 0.0278(15) 0.0223(13) -0.0020(12) -0.0032(12) -0.0047(12)
O3 0.0299(14) 0.0298(15) 0.0273(14) -0.0021(12) -0.0017(12) -0.0067(12)
O6 0.0195(13) 0.0230(13) 0.0188(12) 0.0004(11) -0.0014(10) -0.0005(11)
O5 0.0183(12) 0.0239(13) 0.0196(12) -0.0025(11) -0.0007(10) -0.0043(11)
O7 0.0187(12) 0.0229(14) 0.0191(12) 0.0001(11) -0.0017(10) -0.0001(11)
O17 0.0323(18) 0.0346(18) 0.0355(18) 0.0021(15) 0.000 0.000
O16 0.087(3) 0.096(3) 0.104(3) 0.0001(19) 0.000 0.000
O24A 0.098(6) 0.098(6) 0.098(5) -0.001(2) 0.000(2) -0.001(2)
O25A 0.077(5) 0.077(5) 0.078(5) 0.000(2) 0.001(2) -0.001(2)
O26A 0.077(3) 0.082(3) 0.085(3) 0.001(2) -0.001(2) 0.0011(19)
O27A 0.116(4) 0.114(4) 0.119(4) -0.004(2) -0.001(2) -0.001(2)
O24B 0.126(6) 0.127(6) 0.126(6) 0.001(2) -0.001(2) 0.000(2)
O25B 0.098(6) 0.099(6) 0.099(6) 0.001(2) 0.002(2) -0.002(2)
N4 0.061(6) 0.120(8) 0.072(6) 0.004(6) -0.023(5) -0.026(6)
N5 0.099(7) 0.134(9) 0.107(6) 0.015(6) 0.007(6) -0.046(6)
N6 0.056(4) 0.100(5) 0.190(7) -0.023(5) -0.020(4) 0.009(4)
N3 0.138(4) 0.144(4) 0.140(4) 0.043(3) 0.021(3) 0.028(3)
N7 0.075(2) 0.080(3) 0.055(2) -0.016(2) -0.012(2) 0.017(2)
N1 0.062(3) 0.063(4) 0.038(3) -0.013(3) -0.011(2) 0.009(3)
N2 0.072(3) 0.081(3) 0.059(3) -0.022(3) 0.009(2) -0.018(3)

loop_
_atom_type_symbol
_atom_type_description
_atom_type_scat_dispersion_real
_atom_type_scat_dispersion_imag
_atom_type_scat_source
C C 0.0033 0.0016 'International Tables Vol C Tables 4.2.6.8 and 6.1.1.4'
H H 0.0000 0.0000 'International Tables Vol C Tables 4.2.6.8 and 6.1.1.4'
N N 0.0061 0.0033 'International Tables Vol C Tables 4.2.6.8 and 6.1.1.4'
O O 0.0106 0.0060 'International Tables Vol C Tables 4.2.6.8 and 6.1.1.4'
Cu Cu 0.3201 1.2651 'International Tables Vol C Tables 4.2.6.8 and 6.1.1.4'

loop_
_geom_angle_atom_site_label_1
_geom_angle_atom_site_label_2
_geom_angle_atom_site_label_3
_geom_angle
_geom_angle_site_symmetry_1
_geom_angle_site_symmetry_3
O8 Cu1 O1 93.98(14) . .
O8 Cu1 O7 169.84(14) . .
O1 Cu1 O7 92.39(13) . .
O8 Cu1 O5 92.39(13) . .
O1 Cu1 O5 172.83(13) . .
O7 Cu1 O5 80.85(12) . .
O8 Cu1 O17 95.44(15) . .
O1 Cu1 O17 87.14(11) . .
O7 Cu1 O17 92.77(13) . .
O5 Cu1 O17 95.53(9) . .
O8 Cu1 Cu4 132.64(10) . .
O1 Cu1 Cu4 132.54(10) . .
O7 Cu1 Cu4 40.19(8) . .
O5 Cu1 Cu4 40.66(8) . .
O17 Cu1 Cu4 95.27(6) . .
O6 Cu2 O5 169.33(13) . .
O6 Cu2 O4 91.40(13) . 5_777
O5 Cu2 O4 86.77(13) . 5_777
O6 Cu2 O10 93.47(13) . .
O5 Cu2 O10 95.65(13) . .
O4 Cu2 O10 131.15(14) 5_777 .
O6 Cu2 O14 84.10(13) . .
O5 Cu2 O14 90.63(12) . .
O4 Cu2 O14 140.52(14) 5_777 .
O10 Cu2 O14 88.32(13) . .
O6 Cu2 Cu4 129.66(9) . .
O5 Cu2 Cu4 39.67(8) . .
O4 Cu2 Cu4 83.05(10) 5_777 .
O10 Cu2 Cu4 127.02(10) . .
O14 Cu2 Cu4 70.50(9) . .
O15 Cu4 O13 91.79(14) . 6_656
O15 Cu4 O7 171.39(14) . .
O13 Cu4 O7 94.06(13) 6_656 .
O15 Cu4 O5 94.89(13) . .
O13 Cu4 O5 165.82(14) 6_656 .
O7 Cu4 O5 80.81(12) . .
O15 Cu4 Cu1 135.16(10) . .
O13 Cu4 Cu1 132.81(11) 6_656 .
O7 Cu4 Cu1 40.05(8) . .
O5 Cu4 Cu1 40.76(8) . .
O15 Cu4 Cu2 85.97(10) . .
O13 Cu4 Cu2 129.60(11) 6_656 .
O7 Cu4 Cu2 95.11(9) . .
O5 Cu4 Cu2 38.90(9) . .
Cu1 Cu4 Cu2 63.475(18) . .
O7 Cu5 O7 171.65(18) . 4_566
O7 Cu5 O2 86.11(13) . 4_566
O7 Cu5 O2 92.73(13) 4_566 4_566
O7 Cu5 O2 92.73(13) . .
O7 Cu5 O2 86.11(13) 4_566 .
O2 Cu5 O2 164.04(19) 4_566 .
O7 Cu5 O16 94.18(9) . .
O7 Cu5 O16 94.18(9) 4_566 .
O2 Cu5 O16 97.98(10) 4_566 .
O2 Cu5 O16 97.98(10) . .
O3 Cu3 O6 171.38(13) 1_554 .
O3 Cu3 O11 90.63(13) 1_554 .
O6 Cu3 O11 97.99(13) . .
O3 Cu3 O6 92.64(13) 1_554 5_776
O6 Cu3 O6 78.78(13) . 5_776
O11 Cu3 O6 171.32(13) . 5_776
O3 Cu3 O14 104.33(13) 1_554 .
O6 Cu3 O14 76.49(12) . .
O11 Cu3 O14 83.30(12) . .
O6 Cu3 O14 88.10(12) 5_776 .
O3 Cu3 Cu3 131.69(10) 1_554 5_776
O6 Cu3 Cu3 39.73(8) . 5_776
O11 Cu3 Cu3 137.17(10) . 5_776
O6 Cu3 Cu3 39.06(8) 5_776 5_776
O14 Cu3 Cu3 80.11(8) . 5_776
C25 C26 C27 118.5(6) . .
C25 C26 C29 122.0(6) . .
C27 C26 C29 119.0(6) . .
C28 C27 C26 120.6(6) . .
C28 C27 N4 115.9(7) . .
C26 C27 N4 123.1(7) . .
C26 C25 C24 120.2(7) . .
C26 C25 N5 129.8(8) . .
C24 C25 N5 108.1(8) . .
C27 C28 C23 120.7(6) . .
C27 C28 H28 119.6 . .
C23 C28 H28 119.6 . .
C24 C23 C28 118.6(5) . .
C24 C23 C22 120.5(5) . .
C28 C23 C22 120.9(5) . .
O11 C22 O10 127.7(4) . .
O11 C22 C23 117.0(4) . .
O10 C22 C23 115.3(4) . .
C23 C24 C25 121.4(6) . .
C23 C24 H24 119.3 . .
C25 C24 H24 119.3 . .
C29 C30 C31 122.4(7) . .
C29 C30 N6 123.1(6) . .
C31 C30 N6 114.5(7) . .
C30 C29 C34 117.3(6) . .
C30 C29 C26 126.1(6) . .
C34 C29 C26 116.5(6) . .
C29 C34 C33 122.1(6) . .
C29 C34 H34 118.9 . .
C33 C34 H34 118.9 . .
C34 C33 C32 119.6(6) . .
C34 C33 H33 120.2 . .
C32 C33 H33 120.2 . .
C31 C32 C33 118.6(5) . .
C31 C32 C35 121.1(5) . .
C33 C32 C35 120.3(5) . .
C32 C31 C30 120.0(6) . .
C32 C31 H31 120.0 . .
C30 C31 H31 120.0 . .
O12 C35 O13 124.3(5) . .
O12 C35 C32 119.9(5) . .
O13 C35 C32 115.8(5) . .
O9 C15 O8 127.4(5) . .
O9 C15 C16 119.2(5) . .
O8 C15 C16 113.3(5) . .
C21 C16 C17 120.8(6) . .
C21 C16 C15 120.4(5) . .
C17 C16 C15 118.7(6) . .
C16 C17 C18 117.5(7) . .
C16 C17 H17 121.2 . .
C18 C17 H17 121.2 . .
C19 C18 C17 122.5(7) . .
C19 C18 H18 118.7 . .
C17 C18 H18 118.7 . .
C18 C19 C20 118.1(6) . .
C18 C19 C19 116.0(6) . 2_675
C20 C19 C19 125.8(7) . 2_675
C19 C20 C21 122.6(7) . .
C19 C20 N3 121.4(7) . .
C21 C20 N3 116.0(7) . .
C16 C21 C20 118.3(6) . .
C16 C21 H21 120.8 . .
C20 C21 H21 120.8 . .
O14 C36 O15 125.8(4) . .
O14 C36 C37 118.8(4) . .
O15 C36 C37 115.4(4) . .
C42 C37 C38 119.4(5) . .
C42 C37 C36 120.3(5) . .
C38 C37 C36 120.2(4) . .
C39 C38 C37 118.7(5) . .
C39 C38 H38 120.7 . .
C37 C38 H38 120.7 . .
C38 C39 C40 122.6(5) . .
C38 C39 N7 116.8(5) . .
C40 C39 N7 120.7(5) . .
C39 C40 C41 116.6(5) . .
C39 C40 C40 128.7(5) . 4_565
C41 C40 C40 114.6(4) . 4_565
C42 C41 C40 121.3(5) . .
C42 C41 H41 119.3 . .
C40 C41 H41 119.3 . .
C37 C42 C41 121.3(5) . .
C37 C42 H42 119.3 . .
C41 C42 H42 119.3 . .
O2 C1 O1 126.0(4) . .
O2 C1 C2 117.1(4) . .
O1 C1 C2 116.8(4) . .
C7 C2 C3 119.7(5) . .
C7 C2 C1 119.3(5) . .
C3 C2 C1 121.0(5) . .
C2 C7 C6 120.3(6) . .
C2 C7 H7 119.9 . .
C6 C7 H7 119.9 . .
C5 C6 C7 121.6(6) . .
C5 C6 H6 119.2 . .
C7 C6 H6 119.2 . .
C6 C5 C4 115.7(5) . .
C6 C5 C8 116.3(5) . .
C4 C5 C8 127.9(5) . .
C3 C4 C5 123.6(5) . .
C3 C4 N1 114.8(5) . .
C5 C4 N1 121.6(5) . .
C4 C3 C2 119.1(5) . .
C4 C3 H3 120.4 . .
C2 C3 H3 120.4 . .
C9 C8 C13 114.0(5) . .
C9 C8 C5 129.2(5) . .
C13 C8 C5 116.6(5) . .
C12 C13 C8 122.1(5) . .
C12 C13 H13 118.9 . .
C8 C13 H13 118.9 . .
C11 C12 C13 121.4(6) . .
C11 C12 H12 119.3 . .
C13 C12 H12 119.3 . .
C12 C11 C10 118.3(5) . .
C12 C11 C14 121.8(5) . .
C10 C11 C14 119.9(5) . .
O4 C14 O3 126.6(4) . .
O4 C14 C11 116.7(4) . .
O3 C14 C11 116.7(4) . .
C9 C10 C11 120.5(5) . .
C9 C10 H10 119.8 . .
C11 C10 H10 119.8 . .
C10 C9 C8 123.6(5) . .
C10 C9 N2 116.4(5) . .
C8 C9 N2 120.0(5) . .
C22 O11 Cu3 128.3(3) . .
C22 O10 Cu2 127.5(3) . .
C35 O13 Cu4 106.6(3) . 6_556
C15 O8 Cu1 125.2(3) . .
C36 O15 Cu4 122.4(3) . .
C36 O14 Cu2 129.7(3) . .
C36 O14 Cu3 145.5(3) . .
Cu2 O14 Cu3 84.78(11) . .
C1 O2 Cu5 128.8(3) . .
C1 O1 Cu1 129.0(3) . .
C14 O4 Cu2 131.4(3) . 5_777
C14 O3 Cu3 125.2(3) . 1_556
Cu2 O6 Cu3 106.31(14) . .
Cu2 O6 Cu3 108.86(14) . 5_776
Cu3 O6 Cu3 101.22(13) . 5_776
Cu2 O6 H6A 113.2 . .
Cu3 O6 H6A 113.2 . .
Cu3 O6 H6A 113.2 5_776 .
Cu2 O5 Cu4 101.42(13) . .
Cu2 O5 Cu1 107.95(14) . .
Cu4 O5 Cu1 98.58(13) . .
Cu2 O5 H5A 115.6 . .
Cu4 O5 H5A 115.6 . .
Cu1 O5 H5A 115.6 . .
Cu5 O7 Cu1 105.61(14) . .
Cu5 O7 Cu4 110.52(15) . .
Cu1 O7 Cu4 99.76(13) . .
Cu5 O7 H7A 113.3 . .
Cu1 O7 H7A 113.3 . .
Cu4 O7 H7A 113.3 . .
Cu1 O17 H17A 101.3 . .
Cu1 O17 H17B 101.4 . .
H17A O17 H17B 104.6 . .
Cu5 O16 H16A 109.5 . .
Cu5 O16 H16B 109.5 . .
H16A O16 H16B 109.5 . .
O24 N4 O25 120.7(14) . .
O24 N4 C27 120.5(12) . .
O25 N4 C27 118.7(12) . .
O25B N5 O25A 31.1(14) . .
O25B N5 O24A 106(2) . .
O25A N5 O24A 124.7(19) . .
O25B N5 O24B 119(2) . .
O25A N5 O24B 106(2) . .
O24A N5 O24B 58.2(15) . .
O25B N5 C25 108.1(18) . .
O25A N5 C25 111.7(15) . .
O24A N5 C25 116.4(16) . .
O24B N5 C25 132.1(16) . .
O26A N6 O27 107.3(11) . .
O26A N6 O26 43.1(6) . .
O27 N6 O26 128.7(11) . .
O26A N6 O27A 119.5(11) . .
O27 N6 O27A 49.2(7) . .
O26 N6 O27A 102.7(11) . .
O26A N6 C30 120.1(9) . .
O27 N6 C30 119.2(9) . .
O26 N6 C30 112.0(9) . .
O27A N6 C30 119.1(9) . .
O22 N3 O23 109.6(10) . .
O22 N3 C20 123.5(10) . .
O23 N3 C20 116.6(9) . .
O29 N7 O28 120.1(6) . .
O29 N7 C39 121.8(6) . .
O28 N7 C39 118.0(6) . .
O18 N1 O19 124.1(6) . .
O18 N1 C4 118.3(5) . .
O19 N1 C4 117.6(5) . .
O21 N2 O20 120.3(6) . .
O21 N2 C9 119.5(6) . .
O20 N2 C9 120.2(6) . .

loop_
_geom_bond_atom_site_label_1
_geom_bond_atom_site_label_2
_geom_bond_distance
_geom_bond_site_symmetry_2
Cu1 O8 1.905(3) .
Cu1 O1 1.946(3) .
Cu1 O7 1.953(3) .
Cu1 O5 1.975(3) .
Cu1 O17 2.5049(16) .
Cu1 Cu4 2.9908(7) .
Cu2 O6 1.918(3) .
Cu2 O5 1.939(3) .
Cu2 O4 1.979(3) 5_777
Cu2 O10 2.007(3) .
Cu2 O14 2.155(3) .
Cu2 Cu4 3.0259(8) .
Cu4 O15 1.919(3) .
Cu4 O13 1.928(3) 6_656
Cu4 O7 1.958(3) .
Cu4 O5 1.971(3) .
Cu5 O7 1.912(3) .
Cu5 O7 1.912(3) 4_566
Cu5 O2 2.007(3) 4_566
Cu5 O2 2.007(3) .
Cu5 O16 2.221(8) .
Cu3 O3 1.948(3) 1_554
Cu3 O6 1.949(3) .
Cu3 O11 1.959(3) .
Cu3 O6 1.977(3) 5_776
Cu3 O14 2.426(3) .
Cu3 Cu3 3.0345(10) 5_776
C26 C25 1.355(9) .
C26 C27 1.433(9) .
C26 C29 1.511(8) .
C27 C28 1.371(8) .
C27 N4 1.486(13) .
C25 C24 1.407(8) .
C25 N5 1.627(16) .
C28 C23 1.387(7) .
C28 H28 0.9300 .
C23 C24 1.381(8) .
C23 C22 1.492(7) .
C22 O11 1.249(6) .
C22 O10 1.263(6) .
C24 H24 0.9300 .
C30 C29 1.350(9) .
C30 C31 1.401(9) .
C30 N6 1.512(10) .
C29 C34 1.378(9) .
C34 C33 1.388(8) .
C34 H34 0.9300 .
C33 C32 1.393(8) .
C33 H33 0.9300 .
C32 C31 1.369(8) .
C32 C35 1.495(7) .
C31 H31 0.9300 .
C35 O12 1.242(6) .
C35 O13 1.253(6) .
C15 O9 1.217(7) .
C15 O8 1.264(6) .
C15 C16 1.541(7) .
C16 C21 1.349(8) .
C16 C17 1.380(9) .
C17 C18 1.405(9) .
C17 H17 0.9300 .
C18 C19 1.330(10) .
C18 H18 0.9300 .
C19 C20 1.342(9) .
C19 C19 1.552(12) 2_675
C20 C21 1.396(8) .
C20 N3 1.465(11) .
C21 H21 0.9300 .
C36 O14 1.243(6) .
C36 O15 1.255(5) .
C36 C37 1.514(6) .
C37 C42 1.355(7) .
C37 C38 1.404(7) .
C38 C39 1.382(7) .
C38 H38 0.9300 .
C39 C40 1.391(8) .
C39 N7 1.444(8) .
C40 C41 1.394(8) .
C40 C40 1.477(10) 4_565
C41 C42 1.376(7) .
C41 H41 0.9300 .
C42 H42 0.9300 .
C1 O2 1.250(5) .
C1 O1 1.263(5) .
C1 C2 1.501(6) .
C2 C7 1.372(7) .
C2 C3 1.375(7) .
C7 C6 1.396(7) .
C7 H7 0.9300 .
C6 C5 1.380(8) .
C6 H6 0.9300 .
C5 C4 1.396(8) .
C5 C8 1.487(7) .
C4 C3 1.369(7) .
C4 N1 1.497(7) .
C3 H3 0.9300 .
C8 C9 1.392(8) .
C8 C13 1.427(8) .
C13 C12 1.372(7) .
C13 H13 0.9300 .
C12 C11 1.350(7) .
C12 H12 0.9300 .
C11 C10 1.399(7) .
C11 C14 1.496(6) .
C14 O4 1.250(5) .
C14 O3 1.262(5) .
C10 C9 1.354(7) .
C10 H10 0.9300 .
C9 N2 1.484(8) .
O24 N4 1.216(13) .
O25 N4 1.219(12) .
O26 N6 1.292(11) .
O27 N6 1.282(12) .
O13 Cu4 1.928(3) 6_556
O22 N3 1.186(10) .
O23 N3 1.340(11) .
O29 N7 1.201(6) .
O28 N7 1.220(7) .
O18 N1 1.203(7) .
O19 N1 1.229(6) .
O20 N2 1.244(7) .
O21 N2 1.182(7) .
O4 Cu2 1.979(3) 5_777
O3 Cu3 1.948(3) 1_556
O6 Cu3 1.977(3) 5_776
O6 H6A 0.9800 .
O5 H5A 0.9800 .
O7 H7A 0.9800 .
O17 H17A 0.8500 .
O17 H17B 0.8500 .
O16 H16A 0.8500 .
O16 H16B 0.8501 .
O24A N5 1.316(16) .
O25A N5 1.310(16) .
O26A N6 1.225(10) .
O27A N6 1.348(12) .
O24B N5 1.428(17) .
O25B N5 1.290(17) .

loop_
_geom_torsion_atom_site_label_1
_geom_torsion_atom_site_label_2
_geom_torsion_atom_site_label_3
_geom_torsion_atom_site_label_4
_geom_torsion
_geom_torsion_site_symmetry_1
_geom_torsion_site_symmetry_4
O8 Cu1 Cu4 O15 -21.1(2) . .
O1 Cu1 Cu4 O15 172.3(2) . .
O7 Cu1 Cu4 O15 169.4(2) . .
O5 Cu1 Cu4 O15 -11.0(2) . .
O17 Cu1 Cu4 O15 81.32(17) . .
O8 Cu1 Cu4 O13 151.7(2) . 6_656
O1 Cu1 Cu4 O13 -15.0(2) . 6_656
O7 Cu1 Cu4 O13 -17.9(2) . 6_656
O5 Cu1 Cu4 O13 161.7(2) . 6_656
O17 Cu1 Cu4 O13 -105.92(17) . 6_656
O8 Cu1 Cu4 O7 169.6(2) . .
O1 Cu1 Cu4 O7 2.9(2) . .
O5 Cu1 Cu4 O7 179.60(19) . .
O17 Cu1 Cu4 O7 -88.05(16) . .
O8 Cu1 Cu4 O5 -10.0(2) . .
O1 Cu1 Cu4 O5 -176.7(2) . .
O7 Cu1 Cu4 O5 -179.60(19) . .
O17 Cu1 Cu4 O5 92.35(16) . .
O8 Cu1 Cu4 Cu2 31.12(15) . .
O1 Cu1 Cu4 Cu2 -135.54(15) . .
O7 Cu1 Cu4 Cu2 -138.46(14) . .
O5 Cu1 Cu4 Cu2 41.14(13) . .
O17 Cu1 Cu4 Cu2 133.50(9) . .
O6 Cu2 Cu4 O15 -77.73(15) . .
O5 Cu2 Cu4 O15 102.90(17) . .
O4 Cu2 Cu4 O15 -163.77(14) 5_777 .
O10 Cu2 Cu4 O15 58.64(16) . .
O14 Cu2 Cu4 O15 -13.54(14) . .
O6 Cu2 Cu4 O13 11.27(18) . 6_656
O5 Cu2 Cu4 O13 -168.10(19) . 6_656
O4 Cu2 Cu4 O13 -74.78(17) 5_777 6_656
O10 Cu2 Cu4 O13 147.64(19) . 6_656
O14 Cu2 Cu4 O13 75.46(17) . 6_656
O6 Cu2 Cu4 O7 110.84(15) . .
O5 Cu2 Cu4 O7 -68.53(16) . .
O4 Cu2 Cu4 O7 24.79(13) 5_777 .
O10 Cu2 Cu4 O7 -112.79(15) . .
O14 Cu2 Cu4 O7 175.03(13) . .
O6 Cu2 Cu4 O5 179.37(17) . .
O4 Cu2 Cu4 O5 93.32(16) 5_777 .
O10 Cu2 Cu4 O5 -44.26(18) . .
O14 Cu2 Cu4 O5 -116.44(16) . .
O6 Cu2 Cu4 Cu1 136.21(12) . .
O5 Cu2 Cu4 Cu1 -43.16(13) . .
O4 Cu2 Cu4 Cu1 50.16(10) 5_777 .
O10 Cu2 Cu4 Cu1 -87.42(13) . .
O14 Cu2 Cu4 Cu1 -159.60(10) . .
C25 C26 C27 C28 1.3(11) . .
C29 C26 C27 C28 173.5(6) . .
C25 C26 C27 N4 174.0(9) . .
C29 C26 C27 N4 -13.8(12) . .
C27 C26 C25 C24 -1.7(12) . .
C29 C26 C25 C24 -173.7(7) . .
C27 C26 C25 N5 -164.0(11) . .
C29 C26 C25 N5 24.1(15) . .
C26 C27 C28 C23 -1.2(10) . .
N4 C27 C28 C23 -174.4(8) . .
C27 C28 C23 C24 1.5(9) . .
C27 C28 C23 C22 -178.1(6) . .
C24 C23 C22 O11 -177.2(5) . .
C28 C23 C22 O11 2.3(8) . .
C24 C23 C22 O10 2.8(8) . .
C28 C23 C22 O10 -177.7(5) . .
C28 C23 C24 C25 -1.9(10) . .
C22 C23 C24 C25 177.6(6) . .
C26 C25 C24 C23 2.1(12) . .
N5 C25 C24 C23 167.8(9) . .
C31 C30 C29 C34 -0.3(12) . .
N6 C30 C29 C34 -177.5(8) . .
C31 C30 C29 C26 178.4(7) . .
N6 C30 C29 C26 1.2(13) . .
C25 C26 C29 C30 -87.2(10) . .
C27 C26 C29 C30 100.9(9) . .
C25 C26 C29 C34 91.5(9) . .
C27 C26 C29 C34 -80.4(8) . .
C30 C29 C34 C33 -1.6(12) . .
C26 C29 C34 C33 179.6(7) . .
C29 C34 C33 C32 2.2(12) . .
C34 C33 C32 C31 -0.9(10) . .
C34 C33 C32 C35 179.2(6) . .
C33 C32 C31 C30 -0.9(11) . .
C35 C32 C31 C30 179.1(6) . .
C29 C30 C31 C32 1.5(13) . .
N6 C30 C31 C32 178.9(7) . .
C31 C32 C35 O12 175.1(6) . .
C33 C32 C35 O12 -5.0(9) . .
C31 C32 C35 O13 -4.7(8) . .
C33 C32 C35 O13 175.3(5) . .
O9 C15 C16 C21 -171.2(6) . .
O8 C15 C16 C21 12.1(8) . .
O9 C15 C16 C17 7.9(10) . .
O8 C15 C16 C17 -168.7(6) . .
C21 C16 C17 C18 0.3(12) . .
C15 C16 C17 C18 -178.9(7) . .
C16 C17 C18 C19 1.7(14) . .
C17 C18 C19 C20 -2.0(14) . .
C17 C18 C19 C19 -178.1(8) . 2_675
C18 C19 C20 C21 0.4(13) . .
C19 C19 C20 C21 176.1(7) 2_675 .
C18 C19 C20 N3 179.0(9) . .
C19 C19 C20 N3 -5.3(14) 2_675 .
C17 C16 C21 C20 -1.8(11) . .
C15 C16 C21 C20 177.4(6) . .
C19 C20 C21 C16 1.5(11) . .
N3 C20 C21 C16 -177.2(7) . .
O14 C36 C37 C42 150.5(5) . .
O15 C36 C37 C42 -29.2(7) . .
O14 C36 C37 C38 -31.5(7) . .
O15 C36 C37 C38 148.8(5) . .
C42 C37 C38 C39 1.1(8) . .
C36 C37 C38 C39 -177.0(5) . .
C37 C38 C39 C40 -3.5(9) . .
C37 C38 C39 N7 177.0(5) . .
C38 C39 C40 C41 2.6(9) . .
N7 C39 C40 C41 -177.9(6) . .
C38 C39 C40 C40 -173.3(6) . 4_565
N7 C39 C40 C40 6.2(11) . 4_565
C39 C40 C41 C42 0.7(9) . .
C40 C40 C41 C42 177.2(6) 4_565 .
C38 C37 C42 C41 2.1(9) . .
C36 C37 C42 C41 -179.9(5) . .
C40 C41 C42 C37 -3.0(10) . .
O2 C1 C2 C7 -160.1(5) . .
O1 C1 C2 C7 20.4(7) . .
O2 C1 C2 C3 21.3(7) . .
O1 C1 C2 C3 -158.3(5) . .
C3 C2 C7 C6 -0.1(9) . .
C1 C2 C7 C6 -178.7(6) . .
C2 C7 C6 C5 -1.1(11) . .
C7 C6 C5 C4 1.6(10) . .
C7 C6 C5 C8 -176.2(6) . .
C6 C5 C4 C3 -0.9(9) . .
C8 C5 C4 C3 176.6(6) . .
C6 C5 C4 N1 178.2(6) . .
C8 C5 C4 N1 -4.3(9) . .
C5 C4 C3 C2 -0.2(9) . .
N1 C4 C3 C2 -179.4(5) . .
C7 C2 C3 C4 0.8(8) . .
C1 C2 C3 C4 179.4(5) . .
C6 C5 C8 C9 -117.1(7) . .
C4 C5 C8 C9 65.4(10) . .
C6 C5 C8 C13 57.7(8) . .
C4 C5 C8 C13 -119.8(7) . .
C9 C8 C13 C12 0.7(9) . .
C5 C8 C13 C12 -174.9(6) . .
C8 C13 C12 C11 -0.1(10) . .
C13 C12 C11 C10 -0.7(9) . .
C13 C12 C11 C14 179.9(6) . .
C12 C11 C14 O4 -161.6(5) . .
C10 C11 C14 O4 19.0(7) . .
C12 C11 C14 O3 20.0(8) . .
C10 C11 C14 O3 -159.4(5) . .
C12 C11 C10 C9 0.8(8) . .
C14 C11 C10 C9 -179.8(5) . .
C11 C10 C9 C8 -0.2(9) . .
C11 C10 C9 N2 -178.8(5) . .
C13 C8 C9 C10 -0.6(9) . .
C5 C8 C9 C10 174.3(6) . .
C13 C8 C9 N2 178.0(6) . .
C5 C8 C9 N2 -7.1(10) . .
O10 C22 O11 Cu3 3.0(8) . .
C23 C22 O11 Cu3 -177.0(3) . .
O3 Cu3 O11 C22 152.9(4) 1_554 .
O6 Cu3 O11 C22 -26.8(4) . .
O6 Cu3 O11 C22 40.8(11) 5_776 .
O14 Cu3 O11 C22 48.5(4) . .
Cu3 Cu3 O11 C22 -19.1(5) 5_776 .
O11 C22 O10 Cu2 -13.8(8) . .
C23 C22 O10 Cu2 166.2(3) . .
O6 Cu2 O10 C22 45.2(4) . .
O5 Cu2 O10 C22 -129.3(4) . .
O4 Cu2 O10 C22 140.1(4) 5_777 .
O14 Cu2 O10 C22 -38.8(4) . .
Cu4 Cu2 O10 C22 -102.7(4) . .
O12 C35 O13 Cu4 0.1(6) . 6_556
C32 C35 O13 Cu4 179.8(4) . 6_556
O9 C15 O8 Cu1 2.3(9) . .
C16 C15 O8 Cu1 178.6(3) . .
O1 Cu1 O8 C15 -59.6(4) . .
O7 Cu1 O8 C15 171.7(7) . .
O5 Cu1 O8 C15 123.7(4) . .
O17 Cu1 O8 C15 27.9(4) . .
Cu4 Cu1 O8 C15 130.2(4) . .
O14 C36 O15 Cu4 3.2(7) . .
C37 C36 O15 Cu4 -177.1(3) . .
O13 Cu4 O15 C36 -118.6(4) 6_656 .
O7 Cu4 O15 C36 108.5(9) . .
O5 Cu4 O15 C36 48.8(4) . .
Cu1 Cu4 O15 C36 56.0(4) . .
Cu2 Cu4 O15 C36 10.9(4) . .
O15 C36 O14 Cu2 -26.6(7) . .
C37 C36 O14 Cu2 153.7(3) . .
O15 C36 O14 Cu3 152.5(4) . .
C37 C36 O14 Cu3 -27.2(8) . .
O6 Cu2 O14 C36 160.1(4) . .
O5 Cu2 O14 C36 -10.6(4) . .
O4 Cu2 O14 C36 75.1(5) 5_777 .
O10 Cu2 O14 C36 -106.2(4) . .
Cu4 Cu2 O14 C36 24.2(4) . .
O6 Cu2 O14 Cu3 -19.38(11) . .
O5 Cu2 O14 Cu3 169.91(11) . .
O4 Cu2 O14 Cu3 -104.41(19) 5_777 .
O10 Cu2 O14 Cu3 74.28(12) . .
Cu4 Cu2 O14 Cu3 -155.22(10) . .
O3 Cu3 O14 C36 11.4(6) 1_554 .
O6 Cu3 O14 C36 -159.8(6) . .
O11 Cu3 O14 C36 100.3(6) . .
O6 Cu3 O14 C36 -80.8(6) 5_776 .
Cu3 Cu3 O14 C36 -119.3(6) 5_776 .
O3 Cu3 O14 Cu2 -169.32(11) 1_554 .
O6 Cu3 O14 Cu2 19.52(11) . .
O11 Cu3 O14 Cu2 -80.39(12) . .
O6 Cu3 O14 Cu2 98.44(12) 5_776 .
Cu3 Cu3 O14 Cu2 59.97(8) 5_776 .
O1 C1 O2 Cu5 11.3(7) . .
C2 C1 O2 Cu5 -168.2(3) . .
O7 Cu5 O2 C1 26.5(4) . .
O7 Cu5 O2 C1 -145.2(4) 4_566 .
O2 Cu5 O2 C1 -58.9(4) 4_566 .
O16 Cu5 O2 C1 121.1(4) . .
O2 C1 O1 Cu1 -6.1(7) . .
C2 C1 O1 Cu1 173.4(3) . .
O8 Cu1 O1 C1 153.8(4) . .
O7 Cu1 O1 C1 -34.1(4) . .
O5 Cu1 O1 C1 -53.6(13) . .
O17 Cu1 O1 C1 58.5(4) . .
Cu4 Cu1 O1 C1 -36.0(5) . .
O3 C14 O4 Cu2 29.8(7) . 5_777
C11 C14 O4 Cu2 -148.4(4) . 5_777
O4 C14 O3 Cu3 -15.1(7) . 1_556
C11 C14 O3 Cu3 163.1(3) . 1_556
O5 Cu2 O6 Cu3 86.1(7) . .
O4 Cu2 O6 Cu3 166.07(15) 5_777 .
O10 Cu2 O6 Cu3 -62.56(16) . .
O14 Cu2 O6 Cu3 25.38(14) . .
Cu4 Cu2 O6 Cu3 83.94(14) . .
O5 Cu2 O6 Cu3 -22.2(7) . 5_776
O4 Cu2 O6 Cu3 57.76(16) 5_777 5_776
O10 Cu2 O6 Cu3 -170.87(15) . 5_776
O14 Cu2 O6 Cu3 -82.93(15) . 5_776
Cu4 Cu2 O6 Cu3 -24.37(19) . 5_776
O3 Cu3 O6 Cu2 -119.4(9) 1_554 .
O11 Cu3 O6 Cu2 58.16(16) . .
O6 Cu3 O6 Cu2 -113.67(19) 5_776 .
O14 Cu3 O6 Cu2 -22.93(13) . .
Cu3 Cu3 O6 Cu2 -113.67(19) 5_776 .
O3 Cu3 O6 Cu3 -5.8(10) 1_554 5_776
O11 Cu3 O6 Cu3 171.83(14) . 5_776
O6 Cu3 O6 Cu3 0.0 5_776 5_776
O14 Cu3 O6 Cu3 90.74(14) . 5_776
O6 Cu2 O5 Cu4 -2.6(7) . .
O4 Cu2 O5 Cu4 -83.01(14) 5_777 .
O10 Cu2 O5 Cu4 145.94(14) . .
O14 Cu2 O5 Cu4 57.57(13) . .
O6 Cu2 O5 Cu1 100.4(6) . .
O4 Cu2 O5 Cu1 20.01(14) 5_777 .
O10 Cu2 O5 Cu1 -111.03(15) . .
O14 Cu2 O5 Cu1 160.60(14) . .
Cu4 Cu2 O5 Cu1 103.02(17) . .
O15 Cu4 O5 Cu2 -77.39(15) . .
O13 Cu4 O5 Cu2 40.4(6) 6_656 .
O7 Cu4 O5 Cu2 110.13(14) . .
Cu1 Cu4 O5 Cu2 110.39(17) . .
O15 Cu4 O5 Cu1 172.22(14) . .
O13 Cu4 O5 Cu1 -69.9(6) 6_656 .
O7 Cu4 O5 Cu1 -0.26(12) . .
Cu2 Cu4 O5 Cu1 -110.39(17) . .
O8 Cu1 O5 Cu2 67.61(16) . .
O1 Cu1 O5 Cu2 -85.1(11) . .
O7 Cu1 O5 Cu2 -104.77(15) . .
O17 Cu1 O5 Cu2 163.31(15) . .
Cu4 Cu1 O5 Cu2 -105.03(17) . .
O8 Cu1 O5 Cu4 172.64(15) . .
O1 Cu1 O5 Cu4 20.0(12) . .
O7 Cu1 O5 Cu4 0.26(12) . .
O17 Cu1 O5 Cu4 -91.66(14) . .
O7 Cu5 O7 Cu1 17.83(11) 4_566 .
O2 Cu5 O7 Cu1 100.10(15) 4_566 .
O2 Cu5 O7 Cu1 -63.95(15) . .
O16 Cu5 O7 Cu1 -162.17(11) . .
O7 Cu5 O7 Cu4 -89.18(12) 4_566 .
O2 Cu5 O7 Cu4 -6.91(15) 4_566 .
O2 Cu5 O7 Cu4 -170.96(15) . .
O16 Cu5 O7 Cu4 90.82(12) . .
O8 Cu1 O7 Cu5 -163.7(7) . .
O1 Cu1 O7 Cu5 67.48(16) . .
O5 Cu1 O7 Cu5 -114.93(15) . .
O17 Cu1 O7 Cu5 -19.77(12) . .
Cu4 Cu1 O7 Cu5 -114.67(19) . .
O8 Cu1 O7 Cu4 -49.0(8) . .
O1 Cu1 O7 Cu4 -177.85(15) . .
O5 Cu1 O7 Cu4 -0.26(13) . .
O17 Cu1 O7 Cu4 94.89(11) . .
O15 Cu4 O7 Cu5 50.5(9) . .
O13 Cu4 O7 Cu5 -82.20(17) 6_656 .
O5 Cu4 O7 Cu5 111.11(16) . .
Cu1 Cu4 O7 Cu5 110.85(19) . .
Cu2 Cu4 O7 Cu5 147.41(12) . .
O15 Cu4 O7 Cu1 -60.3(9) . .
O13 Cu4 O7 Cu1 166.95(15) 6_656 .
O5 Cu4 O7 Cu1 0.27(13) . .
Cu2 Cu4 O7 Cu1 36.57(11) . .
C28 C27 N4 O24 -35.4(18) . .
C26 C27 N4 O24 151.5(13) . .
C28 C27 N4 O25 144.0(12) . .
C26 C27 N4 O25 -29.0(18) . .
C26 C25 N5 O25B -24(2) . .
C24 C25 N5 O25B 171.7(17) . .
C26 C25 N5 O25A 8(2) . .
C24 C25 N5 O25A -155.4(16) . .
C26 C25 N5 O24A -143.4(16) . .
C24 C25 N5 O24A 53(2) . .
C26 C25 N5 O24B 147(2) . .
C24 C25 N5 O24B -17(3) . .
C29 C30 N6 O26A 14.6(16) . .
C31 C30 N6 O26A -162.8(10) . .
C29 C30 N6 O27 150.5(11) . .
C31 C30 N6 O27 -27.0(15) . .
C29 C30 N6 O26 -32.9(14) . .
C31 C30 N6 O26 149.7(9) . .
C29 C30 N6 O27A -152.7(11) . .
C31 C30 N6 O27A 29.9(15) . .
C19 C20 N3 O22 -177.7(10) . .
C21 C20 N3 O22 1.0(16) . .
C19 C20 N3 O23 40.9(14) . .
C21 C20 N3 O23 -140.4(9) . .
C38 C39 N7 O29 163.9(6) . .
C40 C39 N7 O29 -15.6(10) . .
C38 C39 N7 O28 -14.0(9) . .
C40 C39 N7 O28 166.5(6) . .
C3 C4 N1 O18 19.9(8) . .
C5 C4 N1 O18 -159.2(6) . .
C3 C4 N1 O19 -161.0(5) . .
C5 C4 N1 O19 19.9(8) . .
C10 C9 N2 O21 18.8(10) . .
C8 C9 N2 O21 -159.9(7) . .
C10 C9 N2 O20 -160.0(6) . .
C8 C9 N2 O20 21.3(9) . .

loop_
_platon_squeeze_void_nr
_platon_squeeze_void_average_x
_platon_squeeze_void_average_y
_platon_squeeze_void_average_z
_platon_squeeze_void_volume
_platon_squeeze_void_count_electrons
1 0.250 0.142 -0.102 2906.5 1061.3
2 0.750 0.129 0.089 2906.9 1059.8
